data_2007626
loop_
_publ_author_name
'James, Si\^an C.'
'Norman, Nicholas C.'
'Orpen, A. Guy'

_publ_section_title
;
 [Ti~2~(O-2,4,6-Me~3~C~6~H~2~)~2~(O^<i>i^</i>Pr)~4~(\m-O^<i>i^</i>Pr)~2~]
;
_journal_issue 9
_journal_name_full 'Acta Crystallographica Section C'
_journal_page_first 1261
_journal_page_last 1263
_journal_paper_doi 10.1107/S0108270198003461
_journal_volume 54
_journal_year 1998
_chemical_formula_iupac '[Ti2 (C3 H7 O1)6 (C9 H11 O1)2]'
_chemical_formula_moiety 'C36 H64 O8 Ti2'
_chemical_formula_structural
;
Ti~2~(\m-O^i^Pr)~2~(O^i^Pr)~4~(OC~6~Me~3~H~2~)~2~
;
_chemical_formula_sum 'C36 H64 O8 Ti2'
_chemical_formula_weight 720.67
_chemical_name_systematic
; Bistitanium (IV) tetraisopropoxide di-\m-isopropoxide
di-2,4,6-trimethylphenoxide
;
_space_group_IT_number 60
_symmetry_cell_setting orthorhombic
_symmetry_space_group_name_Hall '-P 2n 2ab'
_symmetry_space_group_name_H-M 'P b c n'
_cell_angle_alpha 90.00
_cell_angle_beta 90.00
_cell_angle_gamma 90.00
_cell_formula_units_Z 4
_cell_length_a 22.036(4)
_cell_length_b 9.243(2)
_cell_length_c 19.816(3)
_cell_measurement_reflns_used 159
_cell_measurement_temperature 173(2)
_cell_measurement_theta_max 50
_cell_measurement_theta_min 5
_cell_volume 4036.1(13)
_computing_cell_refinement 'SAINT (Siemens, 1995b)'
_computing_data_collection 'SMART (Siemens, 1995b)'
_computing_data_reduction SAINT
_computing_molecular_graphics SHELXTL
_computing_publication_material SHELXTL
_computing_structure_refinement SHELXTL
_computing_structure_solution 'SHELXTL (Siemens, 1995a)'
_diffrn_ambient_temperature 173(2)
_diffrn_measurement_device 'Siemens CCD area detector'
_diffrn_measurement_method '\w rotation with narrow frame'
_diffrn_radiation_monochromator graphite
_diffrn_radiation_source 'fine-focus sealed tube'
_diffrn_radiation_type MoK\a
_diffrn_radiation_wavelength 0.71073
_diffrn_reflns_av_R_equivalents 0.075
_diffrn_reflns_av_sigmaI/netI 0.0617
_diffrn_reflns_limit_h_max 28
_diffrn_reflns_limit_h_min -28
_diffrn_reflns_limit_k_max 11
_diffrn_reflns_limit_k_min -12
_diffrn_reflns_limit_l_max 16
_diffrn_reflns_limit_l_min -25
_diffrn_reflns_number 23897
_diffrn_reflns_theta_max 27.53
_diffrn_reflns_theta_min 1.85
_diffrn_standards_decay_% none
_exptl_absorpt_coefficient_mu 0.439
_exptl_absorpt_correction_T_max 0.839
_exptl_absorpt_correction_T_min 0.515
_exptl_absorpt_correction_type 'SADABS (Sheldrick, 1996)'
_exptl_crystal_colour orange
_exptl_crystal_density_diffrn 1.186
_exptl_crystal_density_method 'not measured'
_exptl_crystal_description block
_exptl_crystal_F_000 1552
_exptl_crystal_size_max 0.5
_exptl_crystal_size_mid 0.4
_exptl_crystal_size_min 0.4
_refine_diff_density_max 1.048
_refine_diff_density_min -0.418
_refine_ls_extinction_method none
_refine_ls_goodness_of_fit_all 0.977
_refine_ls_goodness_of_fit_obs 1.088
_refine_ls_hydrogen_treatment 'H atoms: see below'
_refine_ls_matrix_type full
_refine_ls_number_parameters 208
_refine_ls_number_reflns 4627
_refine_ls_number_restraints 0
_refine_ls_restrained_S_all 0.977
_refine_ls_restrained_S_obs 1.088
_refine_ls_R_factor_all 0.100
_refine_ls_R_factor_obs .056
_refine_ls_shift/esd_max -0.001
_refine_ls_shift/esd_mean 0.000
_refine_ls_structure_factor_coef Fsqd
_refine_ls_weighting_details 'w = 1/[\s^2^(Fo^2^)+(0.1023P)^2^] where P = (Fo^2^+2Fc^2^)/3'
_refine_ls_weighting_scheme calc
_refine_ls_wR_factor_all 0.172
_refine_ls_wR_factor_obs .150
_reflns_number_observed 2884
_reflns_number_total 4627
_reflns_observed_criterion I>2\s(I)
_cod_data_source_file ha1214.cif
_cod_data_source_block ha1214
_cod_depositor_comments
;
The following automatic conversions were performed:

'_refine_ls_weighting_scheme' value 'calc w =
1/[\s^2^(Fo^2^)+(0.1023P)^2^] where P = (Fo^2^+2Fc^2^)/3' was changed
to 'calc'. New tag '_refine_ls_weighting_details' was created. The
value of the new tag was set to 'w = 1/[\s^2^(Fo^2^)+(0.1023P)^2^]
where P = (Fo^2^+2Fc^2^)/3'.

Automatic conversion script
Id: cif_fix_values 3143 2015-03-26 13:38:13Z robertas 
;
_cod_original_cell_volume 4036.0(13)
_cod_database_code 2007626

loop_
_symmetry_equiv_pos_as_xyz
'x, y, z'
'-x+1/2, -y+1/2, z+1/2'
'-x, y, -z+1/2'
'x+1/2, -y+1/2, -z'
'-x, -y, -z'
'x-1/2, y-1/2, -z-1/2'
'x, -y, z-1/2'
'-x-1/2, y-1/2, z'

loop_
_atom_site_aniso_label
_atom_site_aniso_U_11
_atom_site_aniso_U_22
_atom_site_aniso_U_33
_atom_site_aniso_U_12
_atom_site_aniso_U_13
_atom_site_aniso_U_23
Ti1 .0173(2) .0239(3) .0234(3) .0026(2) .0008(2) .0003(2)
O1 .0372(13) .0450(14) .0409(14) .0158(11) -.0140(11) -.0006(11)
O2 .0339(12) .0302(12) .0320(12) -.0008(9) .0112(10) .0020(10)
O3 .0295(11) .0282(11) .0412(13) .0065(9) .0046(10) -.0079(10)
O4 .0185(9) .0267(11) .0261(11) -.0019(8) -.0007(8) -.0060(8)
C1 .028(2) .034(2) .029(2) .0126(13) -.0078(13) -.0059(13)
C2 .027(2) .039(2) .037(2) .0071(14) -.0006(14) -.0071(14)
C3 .045(2) .039(2) .035(2) .006(2) .004(2) .004(2)
C4 .043(2) .046(2) .034(2) .018(2) -.010(2) -.002(2)
C5 .027(2) .052(2) .041(2) .0063(15) -.0073(14) -.004(2)
C6 .031(2) .040(2) .031(2) .0070(14) -.0028(13) -.0025(14)
C7 .032(2) .055(2) .077(3) .001(2) .004(2) -.002(2)
C8 .065(3) .075(3) .048(2) .027(2) -.017(2) .010(2)
C9 .041(2) .060(3) .050(2) -.004(2) .003(2) .009(2)
C10 .049(2) .095(4) .058(3) -.027(2) .010(2) .009(3)
C11 .039(2) .039(2) .035(2) -.003(2) .0145(15) .0018(15)
C12 .056(3) .103(4) .036(2) -.009(2) .005(2) .008(2)
C13 .048(2) .070(3) .098(4) .031(2) -.015(2) -.038(3)
C14 .040(2) .025(2) .044(2) .0073(14) .008(2) -.0044(15)
C15 .094(4) .100(4) .064(3) .054(3) -.020(3) -.045(3)
C16 .032(2) .078(3) .038(2) -.005(2) -.006(2) -.017(2)
C17 .0212(14) .041(2) .038(2) -.0072(13) .0002(13) -.0101(15)
C18 .038(2) .035(2) .080(3) -.011(2) .004(2) -.006(2)

loop_
_atom_site_label
_atom_site_fract_x
_atom_site_fract_y
_atom_site_fract_z
_atom_site_U_iso_or_equiv
_atom_site_thermal_displace_type
_atom_site_calc_flag
_atom_site_refinement_flags
_atom_site_occupancy
_atom_site_disorder_group
_atom_site_type_symbol
Ti1 .44153(2) .57554(5) .53729(2) .0215(2) Uani d . 1 . Ti
O1 .38693(10) .6276(3) .47336(11) .0410(6) Uani d . 1 . O
O2 .41263(9) .4359(2) .59123(10) .0320(5) Uani d . 1 . O
O3 .43183(9) .7279(2) .59151(11) .0330(5) Uani d . 1 . O
O4 .52909(8) .5881(2) .52997(9) .0238(4) Uani d . 1 . O
C1 .35148(14) .6984(3) .4289(2) .0304(7) Uani d . 1 . C
C2 .37776(14) .7887(4) .3812(2) .0343(7) Uani d . 1 . C
C3 .3403(2) .8585(4) .3355(2) .0394(8) Uani d . 1 . C
H3A .3580(2) .9215(4) .3031(2) .047 Uiso calc R 1 . H
C4 .2781(2) .8398(4) .3352(2) .0411(9) Uani d . 1 . C
C5 .2535(2) .7477(4) .3834(2) .0399(8) Uani d . 1 . C
H5A .2108(2) .7332(4) .3837(2) .048 Uiso calc R 1 . H
C6 .28843(14) .6761(4) .4308(2) .0339(7) Uani d . 1 . C
C7 .4456(2) .8085(4) .3796(2) .0547(10) Uani d . 1 . C
H7A .4642(2) .7509(4) .4156(2) .082 Uiso calc R 1 . H
H7B .4554(2) .9109(4) .3863(2) .082 Uiso calc R 1 . H
H7C .4614(2) .7766(4) .3358(2) .082 Uiso calc R 1 . H
C8 .2380(2) .9161(5) .2843(2) .0627(12) Uani d . 1 . C
H8A .1956(2) .8894(5) .2921(2) .094 Uiso calc R 1 . H
H8B .2499(2) .8872(5) .2386(2) .094 Uiso calc R 1 . H
H8C .2427(2) 1.0210(5) .2892(2) .094 Uiso calc R 1 . H
C9 .2605(2) .5784(4) .4828(2) .0506(10) Uani d . 1 . C
H9A .2925(2) .5381(4) .5116(2) .076 Uiso calc R 1 . H
H9B .2388(2) .4996(4) .4603(2) .076 Uiso calc R 1 . H
H9C .2320(2) .6340(4) .5106(2) .076 Uiso calc R 1 . H
C10 .3287(2) .3174(5) .6425(2) .0674(13) Uani d . 1 . C
H10A .3042(2) .3404(5) .6026(2) .101 Uiso calc R 1 . H
H10B .3027(2) .3166(5) .6826(2) .101 Uiso calc R 1 . H
H10C .3474(2) .2220(5) .6368(2) .101 Uiso calc R 1 . H
C11 .3769(2) .4286(4) .6509(2) .0379(8) Uani d . 1 . C
H11A .3566(2) .5244(4) .6570(2) .045 Uiso calc R 1 . H
C12 .4165(2) .4039(5) .7098(2) .0650(13) Uani d . 1 . C
H12A .4470(2) .4807(5) .7123(2) .097 Uiso calc R 1 . H
H12B .4367(2) .3100(5) .7053(2) .097 Uiso calc R 1 . H
H12C .3919(2) .4045(5) .7511(2) .097 Uiso calc R 1 . H
C13 .3410(2) .8679(5) .6005(2) .0720(14) Uani d . 1 . C
H13A .3334(2) .8526(5) .5523(2) .108 Uiso calc R 1 . H
H13B .3255(2) .9631(5) .6139(2) .108 Uiso calc R 1 . H
H13C .3203(2) .7926(5) .6267(2) .108 Uiso calc R 1 . H
C14 .4081(2) .8609(4) .6139(2) .0363(8) Uani d . 1 . C
H14A .4280(2) .9398(4) .5874(2) .044 Uiso calc R 1 . H
C15 .4231(2) .8832(6) .6862(2) .086(2) Uani d . 1 . C
H15A .4672(2) .8777(6) .6923(2) .129 Uiso calc R 1 . H
H15B .4035(2) .8081(6) .7134(2) .129 Uiso calc R 1 . H
H15C .4087(2) .9786(6) .7006(2) .129 Uiso calc R 1 . H
C16 .5730(2) .6703(5) .6353(2) .0494(10) Uani d . 1 . C
H16A .5785(2) .5689(5) .6483(2) .074 Uiso calc R 1 . H
H16B .5337(2) .7049(5) .6521(2) .074 Uiso calc R 1 . H
H16C .6056(2) .7290(5) .6547(2) .074 Uiso calc R 1 . H
C17 .57441(13) .6827(4) .5597(2) .0335(7) Uani d . 1 . C
H17A .61510(13) .6481(4) .5443(2) .040 Uiso calc R 1 . H
C18 .5662(2) .8350(4) .5335(2) .0507(10) Uani d . 1 . C
H18A .5677(2) .8343(4) .4841(2) .076 Uiso calc R 1 . H
H18B .5987(2) .8967(4) .5510(2) .076 Uiso calc R 1 . H
H18C .5269(2) .8727(4) .5484(2) .076 Uiso calc R 1 . H

loop_
_atom_type_symbol
_atom_type_description
_atom_type_scat_dispersion_real
_atom_type_scat_dispersion_imag
_atom_type_scat_source
C C 0.0033 0.0016 'International Tables Vol C Tables 4.2.6.8 and 6.1.1.4'
H H 0.0000 0.0000 'International Tables Vol C Tables 4.2.6.8 and 6.1.1.4'
O O 0.0106 0.0060 'International Tables Vol C Tables 4.2.6.8 and 6.1.1.4'
Ti Ti 0.2776 0.4457 'International Tables Vol C Tables 4.2.6.8 and 6.1.1.4'

loop_
_geom_angle_atom_site_label_1
_geom_angle_atom_site_label_2
_geom_angle_atom_site_label_3
_geom_angle_site_symmetry_1
_geom_angle_site_symmetry_3
_geom_angle
_geom_angle_publ_flag
O3 Ti1 O2 . . 99.59(10) yes
O3 Ti1 O1 . . 97.58(10) yes
O2 Ti1 O1 . . 111.85(11) yes
O3 Ti1 O4 . . 96.72(9) yes
O2 Ti1 O4 . . 116.18(9) yes
O1 Ti1 O4 . . 126.35(10) yes
O3 Ti1 O4 . 5_666 168.38(9) yes
O2 Ti1 O4 . 5_666 88.26(9) yes
O1 Ti1 O4 . 5_666 87.29(9) yes
O4 Ti1 O4 . 5_666 72.01(8) yes
O3 Ti1 Ti1 . 5_666 134.50(7) ?
O2 Ti1 Ti1 . 5_666 103.94(7) ?
O1 Ti1 Ti1 . 5_666 108.64(8) ?
O4 Ti1 Ti1 . 5_666 37.84(5) ?
O4 Ti1 Ti1 5_666 5_666 34.17(5) ?
C1 O1 Ti1 . . 166.2(2) ?
C11 O2 Ti1 . . 136.6(2) ?
C14 O3 Ti1 . . 157.5(2) ?
C17 O4 Ti1 . . 133.6(2) ?
C17 O4 Ti1 . 5_666 118.4(2) ?
Ti1 O4 Ti1 . 5_666 107.99(8) ?
O1 C1 C2 . . 119.7(3) ?
O1 C1 C6 . . 119.0(3) ?
C2 C1 C6 . . 121.2(3) ?
C3 C2 C1 . . 118.5(3) ?
C3 C2 C7 . . 121.4(3) ?
C1 C2 C7 . . 120.1(3) ?
C4 C3 C2 . . 122.4(3) ?
C3 C4 C5 . . 117.5(3) ?
C3 C4 C8 . . 121.5(4) ?
C5 C4 C8 . . 121.0(3) ?
C6 C5 C4 . . 122.8(3) ?
C5 C6 C1 . . 117.6(3) ?
C5 C6 C9 . . 121.7(3) ?
C1 C6 C9 . . 120.7(3) ?
O2 C11 C12 . . 109.8(3) ?
O2 C11 C10 . . 109.6(3) ?
C12 C11 C10 . . 113.8(3) ?
O3 C14 C15 . . 110.0(3) ?
O3 C14 C13 . . 110.3(3) ?
C15 C14 C13 . . 112.6(4) ?
O4 C17 C16 . . 110.1(3) ?
O4 C17 C18 . . 109.8(3) ?
C16 C17 C18 . . 114.3(3) ?

loop_
_geom_bond_atom_site_label_1
_geom_bond_atom_site_label_2
_geom_bond_site_symmetry_2
_geom_bond_distance
_geom_bond_publ_flag
Ti1 O3 . 1.784(2) yes
Ti1 O2 . 1.793(2) yes
Ti1 O1 . 1.812(2) yes
Ti1 O4 . 1.938(2) yes
Ti1 O4 5_666 2.117(2) yes
Ti1 Ti1 5_666 3.2825(10) ?
O1 C1 . 1.347(3) ?
O2 C11 . 1.422(3) ?
O3 C14 . 1.408(4) ?
O4 C17 . 1.452(3) ?
O4 Ti1 5_666 2.117(2) ?
C1 C2 . 1.388(5) ?
C1 C6 . 1.405(4) ?
C2 C3 . 1.386(4) ?
C2 C7 . 1.507(5) ?
C3 C4 . 1.381(5) ?
C4 C5 . 1.389(5) ?
C4 C8 . 1.515(5) ?
C5 C6 . 1.384(4) ?
C6 C9 . 1.502(5) ?
C10 C11 . 1.488(5) ?
C11 C12 . 1.474(5) ?
C13 C14 . 1.504(5) ?
C14 C15 . 1.484(5) ?
C16 C17 . 1.502(5) ?
C17 C18 . 1.511(5) ?
